data_4038490
loop_
_publ_author_name
'Wang, Yu-Jiang'
'Li, Xiao-Xiao'
'Chen, Zili'

_publ_section_title
;
 Gold-Catalyzed Diastereoselective Formal Intermolecular [4 + 2 + 1]
 Cycloaddition of 1,3-Dien-8-yne with Diazo Ester.
;
_journal_name_full 'The Journal of organic chemistry'
_journal_paper_doi 10.1021/acs.joc.0c00146
_journal_year 2020
_chemical_formula_sum 'C29 H28 Br N O4 S'
_chemical_formula_weight 566.49
_space_group_IT_number 14
_space_group_name_Hall '-P 2ybc'
_space_group_name_H-M_alt 'P 1 21/c 1'
_symmetry_cell_setting monoclinic
_symmetry_space_group_name_H-M 'P 1 21/c 1'
_atom_sites_solution_hydrogens geom
_atom_sites_solution_primary direct
_atom_sites_solution_secondary difmap
_audit_creation_method SHELXL-97
_cell_angle_alpha 90.00
_cell_angle_beta 96.808(2)
_cell_angle_gamma 90.00
_cell_formula_units_Z 4
_cell_length_a 27.088(4)
_cell_length_b 8.3022(11)
_cell_length_c 11.4695(16)
_cell_measurement_reflns_used 7897
_cell_measurement_temperature 153(2)
_cell_measurement_theta_max 29.127
_cell_measurement_theta_min 2.272
_cell_volume 2561.2(6)
_computing_cell_refinement 'CrystalClear (Rigaku Inc., 2008)'
_computing_data_collection 'CrystalClear (Rigaku Inc., 2008)'
_computing_data_reduction 'CrystalClear (Rigaku Inc., 2008)'
_computing_structure_refinement 'SHELXL-97 (Sheldrick, 1997)'
_computing_structure_solution 'SHELXS-97 (Sheldrick, 1990)'
_diffrn_ambient_temperature 153(2)
_diffrn_detector_area_resol_mean 28.5714
_diffrn_measured_fraction_theta_full 0.998
_diffrn_measured_fraction_theta_max 0.998
_diffrn_measurement_device_type AFC10/Saturn724+
_diffrn_measurement_method 'phi and omega scans'
_diffrn_radiation_monochromator graphite
_diffrn_radiation_source 'Rotating Anode'
_diffrn_radiation_type MoK\a
_diffrn_radiation_wavelength 0.71073
_diffrn_reflns_av_R_equivalents 0.0407
_diffrn_reflns_av_sigmaI/netI 0.0397
_diffrn_reflns_limit_h_max 31
_diffrn_reflns_limit_h_min -37
_diffrn_reflns_limit_k_max 11
_diffrn_reflns_limit_k_min -10
_diffrn_reflns_limit_l_max 15
_diffrn_reflns_limit_l_min -15
_diffrn_reflns_number 26774
_diffrn_reflns_theta_full 29.14
_diffrn_reflns_theta_max 29.14
_diffrn_reflns_theta_min 2.88
_diffrn_standards_decay_% 0
_diffrn_standards_interval_count 0
_diffrn_standards_interval_time 0
_diffrn_standards_number 0
_exptl_absorpt_coefficient_mu 1.723
_exptl_absorpt_correction_T_max 0.8745
_exptl_absorpt_correction_T_min 0.5759
_exptl_absorpt_correction_type Multi-scans
_exptl_crystal_colour Colorless
_exptl_crystal_density_diffrn 1.469
_exptl_crystal_density_method 'not measured'
_exptl_crystal_description Prism
_exptl_crystal_F_000 1168
_exptl_crystal_size_max 0.36
_exptl_crystal_size_mid 0.25
_exptl_crystal_size_min 0.08
_refine_diff_density_max 0.375
_refine_diff_density_min -0.667
_refine_diff_density_rms 0.068
_refine_ls_extinction_method none
_refine_ls_goodness_of_fit_ref 1.002
_refine_ls_hydrogen_treatment constr
_refine_ls_matrix_type full
_refine_ls_number_parameters 327
_refine_ls_number_reflns 6894
_refine_ls_number_restraints 0
_refine_ls_restrained_S_all 1.002
_refine_ls_R_factor_all 0.0589
_refine_ls_R_factor_gt 0.0498
_refine_ls_shift/su_max 0.001
_refine_ls_shift/su_mean 0.000
_refine_ls_structure_factor_coef Fsqd
_refine_ls_weighting_details 'calc w=1/[\s^2^(Fo^2^)+(0.0639P)^2^+1.5600P] where P=(Fo^2^+2Fc^2^)/3'
_refine_ls_weighting_scheme calc
_refine_ls_wR_factor_gt 0.1193
_refine_ls_wR_factor_ref 0.1258
_reflns_number_gt 6075
_reflns_number_total 6894
_reflns_threshold_expression >2sigma(I)
_cod_data_source_file jo0c00146_si_002.cif
_cod_data_source_block bo2904
_cod_depositor_comments
;
The following automatic conversions were performed:

data item '_symmetry_cell_setting' value 'Monoclinic' was changed to
'monoclinic' in accordance with the
/home/data/users/saulius/crontab/automatic-downloads/rss-feeds/ACS/lib/dictionaries/cif_core.dic
dictionary named 'cif_core.dic' version 2.4.2 last updated on
2011-04-26.

Automatic conversion script
Id: cif_fix_values 7556 2019-12-06 15:28:31Z antanas 
;
_cod_original_sg_symbol_H-M P2(1)/c
_cod_database_code 4038490

loop_
_symmetry_equiv_pos_as_xyz
'x, y, z'
'-x, y+1/2, -z+1/2'
'-x, -y, -z'
'x, -y-1/2, z-1/2'

loop_
_atom_site_label
_atom_site_type_symbol
_atom_site_fract_x
_atom_site_fract_y
_atom_site_fract_z
_atom_site_U_iso_or_equiv
_atom_site_adp_type
_atom_site_occupancy
_atom_site_symmetry_multiplicity
_atom_site_calc_flag
_atom_site_refinement_flags
_atom_site_disorder_assembly
_atom_site_disorder_group
Br1 Br 0.476470(9) 0.15787(4) 0.88506(2) 0.03562(10) Uani 1 1 d . . .
S1 S 0.12255(2) 0.82863(7) 0.43466(5) 0.02303(13) Uani 1 1 d . . .
O1 O 0.21816(6) 0.3721(2) 0.44976(17) 0.0307(4) Uani 1 1 d . . .
O2 O 0.26104(8) 0.1587(2) 0.5240(2) 0.0397(5) Uani 1 1 d . . .
O3 O 0.12265(6) 0.9033(2) 0.54739(14) 0.0287(4) Uani 1 1 d . . .
O4 O 0.10193(6) 0.9109(2) 0.33015(15) 0.0300(4) Uani 1 1 d . . .
N1 N 0.18023(7) 0.7902(2) 0.41897(16) 0.0223(4) Uani 1 1 d . . .
C1 C 0.21360(8) 0.7274(3) 0.52032(19) 0.0233(4) Uani 1 1 d . . .
H1A H 0.1990 0.6320 0.5551 0.028 Uiso 1 1 calc R . .
H1B H 0.2208 0.8108 0.5817 0.028 Uiso 1 1 calc R . .
C2 C 0.25997(8) 0.6827(3) 0.46595(19) 0.0202(4) Uani 1 1 d . . .
C3 C 0.24677(9) 0.6793(3) 0.33443(19) 0.0223(4) Uani 1 1 d . . .
H3 H 0.2618 0.5948 0.2875 0.027 Uiso 1 1 calc R . .
C4 C 0.19214(9) 0.7149(3) 0.30872(19) 0.0249(5) Uani 1 1 d . . .
H4A H 0.1855 0.7899 0.2416 0.030 Uiso 1 1 calc R . .
H4B H 0.1727 0.6150 0.2914 0.030 Uiso 1 1 calc R . .
C5 C 0.27926(9) 0.8134(3) 0.3896(2) 0.0230(4) Uani 1 1 d . . .
H5 H 0.2624 0.9202 0.3926 0.028 Uiso 1 1 calc R . .
C6 C 0.33364(9) 0.8215(3) 0.3818(2) 0.0252(5) Uani 1 1 d . . .
C7 C 0.35740(10) 0.7324(3) 0.3026(2) 0.0313(5) Uani 1 1 d . . .
H7 H 0.3384 0.6641 0.2480 0.038 Uiso 1 1 calc R . .
C8 C 0.40862(11) 0.7418(4) 0.3021(3) 0.0402(7) Uani 1 1 d . . .
H8 H 0.4243 0.6805 0.2471 0.048 Uiso 1 1 calc R . .
C9 C 0.43671(11) 0.8403(4) 0.3814(3) 0.0404(7) Uani 1 1 d . . .
H9 H 0.4717 0.8459 0.3815 0.048 Uiso 1 1 calc R . .
C10 C 0.41362(11) 0.9305(4) 0.4605(3) 0.0403(6) Uani 1 1 d . . .
H10 H 0.4328 0.9987 0.5148 0.048 Uiso 1 1 calc R . .
C11 C 0.36259(10) 0.9217(3) 0.4608(2) 0.0330(5) Uani 1 1 d . . .
H11 H 0.3470 0.9844 0.5154 0.040 Uiso 1 1 calc R . .
C12 C 0.29681(8) 0.5778(3) 0.53594(19) 0.0225(4) Uani 1 1 d . . .
H12 H 0.3254 0.6331 0.5714 0.027 Uiso 1 1 calc R . .
C13 C 0.29693(8) 0.4186(3) 0.55816(19) 0.0216(4) Uani 1 1 d . . .
C14 C 0.33996(9) 0.3476(3) 0.63471(19) 0.0210(4) Uani 1 1 d . . .
C15 C 0.38826(9) 0.3943(3) 0.6198(2) 0.0266(5) Uani 1 1 d . . .
H15 H 0.3934 0.4676 0.5588 0.032 Uiso 1 1 calc R . .
C16 C 0.42898(9) 0.3356(3) 0.6925(2) 0.0279(5) Uani 1 1 d . . .
H16 H 0.4618 0.3671 0.6813 0.034 Uiso 1 1 calc R . .
C17 C 0.42080(9) 0.2306(3) 0.7813(2) 0.0251(5) Uani 1 1 d . . .
C18 C 0.37350(9) 0.1817(3) 0.7986(2) 0.0282(5) Uani 1 1 d . . .
H18 H 0.3686 0.1096 0.8605 0.034 Uiso 1 1 calc R . .
C19 C 0.33320(9) 0.2393(3) 0.7243(2) 0.0259(5) Uani 1 1 d . . .
H19 H 0.3006 0.2046 0.7347 0.031 Uiso 1 1 calc R . .
C20 C 0.25742(9) 0.3021(3) 0.5098(2) 0.0241(5) Uani 1 1 d . . .
C21 C 0.17891(9) 0.2651(3) 0.3971(2) 0.0323(6) Uani 1 1 d . . .
H21A H 0.1465 0.3209 0.3934 0.039 Uiso 1 1 calc R . .
H21B H 0.1775 0.1682 0.4469 0.039 Uiso 1 1 calc R . .
C22 C 0.18797(11) 0.2150(4) 0.2755(3) 0.0414(7) Uani 1 1 d . . .
H22A H 0.1883 0.3105 0.2254 0.050 Uiso 1 1 calc R . .
H22B H 0.1615 0.1419 0.2429 0.050 Uiso 1 1 calc R . .
H22C H 0.2201 0.1598 0.2790 0.050 Uiso 1 1 calc R . .
C23 C 0.09160(8) 0.6421(3) 0.4384(2) 0.0242(5) Uani 1 1 d . . .
C24 C 0.08997(9) 0.5644(3) 0.5451(2) 0.0269(5) Uani 1 1 d . . .
H24 H 0.1044 0.6130 0.6160 0.032 Uiso 1 1 calc R . .
C25 C 0.06719(9) 0.4155(3) 0.5471(2) 0.0306(5) Uani 1 1 d . . .
H25 H 0.0664 0.3619 0.6200 0.037 Uiso 1 1 calc R . .
C26 C 0.04534(9) 0.3424(3) 0.4444(3) 0.0303(5) Uani 1 1 d . . .
C27 C 0.04685(9) 0.4232(3) 0.3382(2) 0.0322(5) Uani 1 1 d . . .
H27 H 0.0317 0.3757 0.2675 0.039 Uiso 1 1 calc R . .
C28 C 0.07002(9) 0.5714(3) 0.3342(2) 0.0289(5) Uani 1 1 d . . .
H28 H 0.0712 0.6245 0.2613 0.035 Uiso 1 1 calc R . .
C29 C 0.02104(11) 0.1797(3) 0.4475(3) 0.0403(7) Uani 1 1 d . . .
H29A H 0.0354 0.1210 0.5176 0.048 Uiso 1 1 calc R . .
H29B H 0.0266 0.1187 0.3771 0.048 Uiso 1 1 calc R . .
H29C H -0.0148 0.1935 0.4499 0.048 Uiso 1 1 calc R . .

loop_
_atom_site_aniso_label
_atom_site_aniso_U_11
_atom_site_aniso_U_22
_atom_site_aniso_U_33
_atom_site_aniso_U_23
_atom_site_aniso_U_13
_atom_site_aniso_U_12
Br1 0.02517(15) 0.04784(18) 0.03221(15) 0.00498(11) -0.00336(10) 0.00963(10)
S1 0.0234(3) 0.0257(3) 0.0201(3) 0.0009(2) 0.0034(2) 0.0031(2)
O1 0.0236(9) 0.0243(8) 0.0412(10) 0.0017(7) -0.0091(7) -0.0043(7)
O2 0.0355(11) 0.0219(9) 0.0574(13) -0.0031(8) -0.0132(9) 0.0007(7)
O3 0.0304(9) 0.0319(9) 0.0245(8) -0.0051(7) 0.0066(7) 0.0019(7)
O4 0.0312(9) 0.0324(9) 0.0262(8) 0.0064(7) 0.0020(7) 0.0079(8)
N1 0.0225(9) 0.0282(10) 0.0161(8) -0.0001(7) 0.0025(7) 0.0015(8)
C1 0.0246(11) 0.0278(11) 0.0174(10) 0.0003(8) 0.0015(8) 0.0003(9)
C2 0.0230(11) 0.0203(10) 0.0172(10) -0.0004(8) 0.0018(8) -0.0019(8)
C3 0.0249(11) 0.0250(11) 0.0165(10) -0.0004(8) 0.0003(8) 0.0032(9)
C4 0.0268(12) 0.0327(12) 0.0151(10) -0.0020(9) 0.0019(8) 0.0056(10)
C5 0.0247(11) 0.0218(10) 0.0230(11) 0.0033(8) 0.0044(8) 0.0021(9)
C6 0.0242(12) 0.0231(11) 0.0286(12) 0.0089(9) 0.0046(9) 0.0017(9)
C7 0.0307(13) 0.0323(13) 0.0322(13) 0.0060(10) 0.0098(10) 0.0046(10)
C8 0.0337(15) 0.0440(16) 0.0458(16) 0.0067(13) 0.0165(12) 0.0092(12)
C9 0.0243(13) 0.0482(17) 0.0490(17) 0.0148(13) 0.0059(12) 0.0038(11)
C10 0.0315(14) 0.0415(16) 0.0467(16) 0.0101(13) -0.0003(11) -0.0068(12)
C11 0.0304(13) 0.0317(13) 0.0374(14) 0.0026(11) 0.0057(10) -0.0019(11)
C12 0.0227(11) 0.0241(11) 0.0198(10) -0.0002(8) -0.0009(8) -0.0023(9)
C13 0.0217(11) 0.0235(11) 0.0190(10) -0.0009(8) 0.0002(8) -0.0006(9)
C14 0.0213(11) 0.0214(11) 0.0196(10) -0.0012(8) -0.0007(8) -0.0003(8)
C15 0.0264(12) 0.0292(12) 0.0237(11) 0.0035(9) 0.0008(9) -0.0041(10)
C16 0.0203(11) 0.0343(13) 0.0286(12) 0.0018(10) 0.0004(9) -0.0018(9)
C17 0.0218(11) 0.0276(12) 0.0247(11) -0.0032(9) -0.0020(8) 0.0042(9)
C18 0.0265(12) 0.0291(12) 0.0286(12) 0.0061(9) 0.0019(9) 0.0032(10)
C19 0.0228(11) 0.0246(11) 0.0300(12) 0.0053(9) 0.0019(9) 0.0006(9)
C20 0.0223(11) 0.0252(11) 0.0242(11) -0.0032(9) 0.0007(8) 0.0013(9)
C21 0.0186(11) 0.0311(13) 0.0452(15) -0.0021(11) -0.0043(10) -0.0056(10)
C22 0.0389(16) 0.0398(15) 0.0436(16) -0.0053(13) -0.0032(12) -0.0091(13)
C23 0.0195(11) 0.0301(12) 0.0227(11) -0.0010(9) 0.0020(8) 0.0025(9)
C24 0.0241(11) 0.0336(13) 0.0227(11) 0.0018(9) 0.0022(8) 0.0017(10)
C25 0.0255(12) 0.0377(14) 0.0286(12) 0.0063(10) 0.0032(9) -0.0001(10)
C26 0.0171(11) 0.0315(13) 0.0421(14) 0.0010(10) 0.0024(10) 0.0012(9)
C27 0.0273(12) 0.0372(14) 0.0308(12) -0.0062(11) -0.0028(9) -0.0009(11)
C28 0.0265(12) 0.0369(13) 0.0221(11) -0.0003(10) -0.0017(9) 0.0006(10)
C29 0.0276(14) 0.0350(15) 0.0577(19) -0.0039(13) 0.0030(12) -0.0038(11)

loop_
_atom_type_symbol
_atom_type_description
_atom_type_scat_dispersion_real
_atom_type_scat_dispersion_imag
_atom_type_scat_source
C C 0.0033 0.0016 'International Tables Vol C Tables 4.2.6.8 and 6.1.1.4'
H H 0.0000 0.0000 'International Tables Vol C Tables 4.2.6.8 and 6.1.1.4'
N N 0.0061 0.0033 'International Tables Vol C Tables 4.2.6.8 and 6.1.1.4'
O O 0.0106 0.0060 'International Tables Vol C Tables 4.2.6.8 and 6.1.1.4'
S S 0.1246 0.1234 'International Tables Vol C Tables 4.2.6.8 and 6.1.1.4'
Br Br -0.2901 2.4595 'International Tables Vol C Tables 4.2.6.8 and 6.1.1.4'

loop_
_geom_angle_atom_site_label_1
_geom_angle_atom_site_label_2
_geom_angle_atom_site_label_3
_geom_angle
_geom_angle_site_symmetry_1
_geom_angle_site_symmetry_3
_geom_angle_publ_flag
O3 S1 O4 120.43(11) . . ?
O3 S1 N1 106.59(10) . . ?
O4 S1 N1 106.57(10) . . ?
O3 S1 C23 107.93(11) . . ?
O4 S1 C23 107.43(11) . . ?
N1 S1 C23 107.25(11) . . ?
C20 O1 C21 116.54(19) . . ?
C4 N1 C1 110.34(18) . . ?
C4 N1 S1 119.14(15) . . ?
C1 N1 S1 119.19(15) . . ?
N1 C1 C2 102.83(17) . . ?
N1 C1 H1A 111.2 . . ?
C2 C1 H1A 111.2 . . ?
N1 C1 H1B 111.2 . . ?
C2 C1 H1B 111.2 . . ?
H1A C1 H1B 109.1 . . ?
C12 C2 C3 126.39(19) . . ?
C12 C2 C1 117.26(19) . . ?
C3 C2 C1 107.86(18) . . ?
C12 C2 C5 118.25(19) . . ?
C3 C2 C5 59.76(15) . . ?
C1 C2 C5 114.83(19) . . ?
C4 C3 C2 107.67(19) . . ?
C4 C3 C5 116.6(2) . . ?
C2 C3 C5 60.64(14) . . ?
C4 C3 H3 119.2 . . ?
C2 C3 H3 119.2 . . ?
C5 C3 H3 119.2 . . ?
N1 C4 C3 102.98(17) . . ?
N1 C4 H4A 111.2 . . ?
C3 C4 H4A 111.2 . . ?
N1 C4 H4B 111.2 . . ?
C3 C4 H4B 111.2 . . ?
H4A C4 H4B 109.1 . . ?
C6 C5 C3 122.7(2) . . ?
C6 C5 C2 118.43(19) . . ?
C3 C5 C2 59.60(14) . . ?
C6 C5 H5 115.0 . . ?
C3 C5 H5 115.0 . . ?
C2 C5 H5 115.0 . . ?
C7 C6 C11 118.2(2) . . ?
C7 C6 C5 123.7(2) . . ?
C11 C6 C5 118.0(2) . . ?
C6 C7 C8 120.9(3) . . ?
C6 C7 H7 119.6 . . ?
C8 C7 H7 119.6 . . ?
C9 C8 C7 120.2(3) . . ?
C9 C8 H8 119.9 . . ?
C7 C8 H8 119.9 . . ?
C8 C9 C10 119.7(3) . . ?
C8 C9 H9 120.1 . . ?
C10 C9 H9 120.1 . . ?
C9 C10 C11 120.2(3) . . ?
C9 C10 H10 119.9 . . ?
C11 C10 H10 119.9 . . ?
C10 C11 C6 120.8(3) . . ?
C10 C11 H11 119.6 . . ?
C6 C11 H11 119.6 . . ?
C13 C12 C2 131.6(2) . . ?
C13 C12 H12 114.2 . . ?
C2 C12 H12 114.2 . . ?
C12 C13 C14 118.9(2) . . ?
C12 C13 C20 125.3(2) . . ?
C14 C13 C20 115.81(19) . . ?
C19 C14 C15 118.5(2) . . ?
C19 C14 C13 121.7(2) . . ?
C15 C14 C13 119.7(2) . . ?
C16 C15 C14 121.2(2) . . ?
C16 C15 H15 119.4 . . ?
C14 C15 H15 119.4 . . ?
C17 C16 C15 118.7(2) . . ?
C17 C16 H16 120.7 . . ?
C15 C16 H16 120.7 . . ?
C16 C17 C18 121.7(2) . . ?
C16 C17 Br1 118.51(18) . . ?
C18 C17 Br1 119.75(18) . . ?
C17 C18 C19 119.1(2) . . ?
C17 C18 H18 120.5 . . ?
C19 C18 H18 120.5 . . ?
C18 C19 C14 120.8(2) . . ?
C18 C19 H19 119.6 . . ?
C14 C19 H19 119.6 . . ?
O2 C20 O1 123.3(2) . . ?
O2 C20 C13 123.0(2) . . ?
O1 C20 C13 113.7(2) . . ?
O1 C21 C22 111.2(2) . . ?
O1 C21 H21A 109.4 . . ?
C22 C21 H21A 109.4 . . ?
O1 C21 H21B 109.4 . . ?
C22 C21 H21B 109.4 . . ?
H21A C21 H21B 108.0 . . ?
C21 C22 H22A 109.5 . . ?
C21 C22 H22B 109.5 . . ?
H22A C22 H22B 109.5 . . ?
C21 C22 H22C 109.5 . . ?
H22A C22 H22C 109.5 . . ?
H22B C22 H22C 109.5 . . ?
C24 C23 C28 120.3(2) . . ?
C24 C23 S1 119.63(18) . . ?
C28 C23 S1 120.03(19) . . ?
C25 C24 C23 119.4(2) . . ?
C25 C24 H24 120.3 . . ?
C23 C24 H24 120.3 . . ?
C24 C25 C26 121.4(2) . . ?
C24 C25 H25 119.3 . . ?
C26 C25 H25 119.3 . . ?
C25 C26 C27 118.4(2) . . ?
C25 C26 C29 121.0(3) . . ?
C27 C26 C29 120.7(3) . . ?
C28 C27 C26 121.1(2) . . ?
C28 C27 H27 119.5 . . ?
C26 C27 H27 119.5 . . ?
C27 C28 C23 119.4(2) . . ?
C27 C28 H28 120.3 . . ?
C23 C28 H28 120.3 . . ?
C26 C29 H29A 109.5 . . ?
C26 C29 H29B 109.5 . . ?
H29A C29 H29B 109.5 . . ?
C26 C29 H29C 109.5 . . ?
H29A C29 H29C 109.5 . . ?
H29B C29 H29C 109.5 . . ?

loop_
_geom_bond_atom_site_label_1
_geom_bond_atom_site_label_2
_geom_bond_distance
_geom_bond_site_symmetry_2
_geom_bond_publ_flag
Br1 C17 1.905(2) . ?
S1 O3 1.4338(17) . ?
S1 O4 1.4343(17) . ?
S1 N1 1.626(2) . ?
S1 C23 1.764(2) . ?
O1 C20 1.330(3) . ?
O1 C21 1.460(3) . ?
O2 C20 1.204(3) . ?
N1 C4 1.480(3) . ?
N1 C1 1.480(3) . ?
C1 C2 1.513(3) . ?
C1 H1A 0.9900 . ?
C1 H1B 0.9900 . ?
C2 C12 1.486(3) . ?
C2 C3 1.509(3) . ?
C2 C5 1.525(3) . ?
C3 C4 1.504(3) . ?
C3 C5 1.511(3) . ?
C3 H3 1.0000 . ?
C4 H4A 0.9900 . ?
C4 H4B 0.9900 . ?
C5 C6 1.488(3) . ?
C5 H5 1.0000 . ?
C6 C7 1.387(3) . ?
C6 C11 1.400(4) . ?
C7 C8 1.390(4) . ?
C7 H7 0.9500 . ?
C8 C9 1.382(4) . ?
C8 H8 0.9500 . ?
C9 C10 1.382(4) . ?
C9 H9 0.9500 . ?
C10 C11 1.385(4) . ?
C10 H10 0.9500 . ?
C11 H11 0.9500 . ?
C12 C13 1.346(3) . ?
C12 H12 0.9500 . ?
C13 C14 1.495(3) . ?
C13 C20 1.499(3) . ?
C14 C19 1.394(3) . ?
C14 C15 1.395(3) . ?
C15 C16 1.390(3) . ?
C15 H15 0.9500 . ?
C16 C17 1.378(3) . ?
C16 H16 0.9500 . ?
C17 C18 1.381(3) . ?
C18 C19 1.388(3) . ?
C18 H18 0.9500 . ?
C19 H19 0.9500 . ?
C21 C22 1.502(4) . ?
C21 H21A 0.9900 . ?
C21 H21B 0.9900 . ?
C22 H22A 0.9800 . ?
C22 H22B 0.9800 . ?
C22 H22C 0.9800 . ?
C23 C24 1.389(3) . ?
C23 C28 1.396(3) . ?
C24 C25 1.383(4) . ?
C24 H24 0.9500 . ?
C25 C26 1.393(4) . ?
C25 H25 0.9500 . ?
C26 C27 1.396(4) . ?
C26 C29 1.505(4) . ?
C27 C28 1.385(4) . ?
C27 H27 0.9500 . ?
C28 H28 0.9500 . ?
C29 H29A 0.9800 . ?
C29 H29B 0.9800 . ?
C29 H29C 0.9800 . ?

loop_
_geom_torsion_atom_site_label_1
_geom_torsion_atom_site_label_2
_geom_torsion_atom_site_label_3
_geom_torsion_atom_site_label_4
_geom_torsion
_geom_torsion_site_symmetry_1
_geom_torsion_site_symmetry_2
_geom_torsion_site_symmetry_3
_geom_torsion_site_symmetry_4
_geom_torsion_publ_flag
O3 S1 N1 C4 -178.81(17) . . . . ?
O4 S1 N1 C4 -49.0(2) . . . . ?
C23 S1 N1 C4 65.79(19) . . . . ?
O3 S1 N1 C1 41.1(2) . . . . ?
O4 S1 N1 C1 170.88(17) . . . . ?
C23 S1 N1 C1 -74.31(19) . . . . ?
C4 N1 C1 C2 27.9(2) . . . . ?
S1 N1 C1 C2 171.18(15) . . . . ?
N1 C1 C2 C12 -165.03(18) . . . . ?
N1 C1 C2 C3 -14.9(2) . . . . ?
N1 C1 C2 C5 49.4(2) . . . . ?
C12 C2 C3 C4 144.4(2) . . . . ?
C1 C2 C3 C4 -2.3(2) . . . . ?
C5 C2 C3 C4 -111.1(2) . . . . ?
C12 C2 C3 C5 -104.5(2) . . . . ?
C1 C2 C3 C5 108.8(2) . . . . ?
C1 N1 C4 C3 -29.3(2) . . . . ?
S1 N1 C4 C3 -172.67(16) . . . . ?
C2 C3 C4 N1 18.5(2) . . . . ?
C5 C3 C4 N1 -46.9(3) . . . . ?
C4 C3 C5 C6 -157.6(2) . . . . ?
C2 C3 C5 C6 106.2(2) . . . . ?
C4 C3 C5 C2 96.2(2) . . . . ?
C12 C2 C5 C6 4.6(3) . . . . ?
C3 C2 C5 C6 -113.2(2) . . . . ?
C1 C2 C5 C6 149.8(2) . . . . ?
C12 C2 C5 C3 117.8(2) . . . . ?
C1 C2 C5 C3 -97.0(2) . . . . ?
C3 C5 C6 C7 15.7(3) . . . . ?
C2 C5 C6 C7 86.0(3) . . . . ?
C3 C5 C6 C11 -162.6(2) . . . . ?
C2 C5 C6 C11 -92.3(3) . . . . ?
C11 C6 C7 C8 0.2(4) . . . . ?
C5 C6 C7 C8 -178.0(2) . . . . ?
C6 C7 C8 C9 0.3(4) . . . . ?
C7 C8 C9 C10 -0.6(4) . . . . ?
C8 C9 C10 C11 0.3(4) . . . . ?
C9 C10 C11 C6 0.2(4) . . . . ?
C7 C6 C11 C10 -0.5(4) . . . . ?
C5 C6 C11 C10 177.9(2) . . . . ?
C3 C2 C12 C13 -67.7(4) . . . . ?
C1 C2 C12 C13 76.2(3) . . . . ?
C5 C2 C12 C13 -139.4(3) . . . . ?
C2 C12 C13 C14 -179.2(2) . . . . ?
C2 C12 C13 C20 2.4(4) . . . . ?
C12 C13 C14 C19 134.4(2) . . . . ?
C20 C13 C14 C19 -47.0(3) . . . . ?
C12 C13 C14 C15 -43.2(3) . . . . ?
C20 C13 C14 C15 135.4(2) . . . . ?
C19 C14 C15 C16 -0.3(4) . . . . ?
C13 C14 C15 C16 177.4(2) . . . . ?
C14 C15 C16 C17 -0.7(4) . . . . ?
C15 C16 C17 C18 0.7(4) . . . . ?
C15 C16 C17 Br1 -177.27(18) . . . . ?
C16 C17 C18 C19 0.2(4) . . . . ?
Br1 C17 C18 C19 178.18(19) . . . . ?
C17 C18 C19 C14 -1.2(4) . . . . ?
C15 C14 C19 C18 1.3(4) . . . . ?
C13 C14 C19 C18 -176.4(2) . . . . ?
C21 O1 C20 O2 -1.8(4) . . . . ?
C21 O1 C20 C13 178.2(2) . . . . ?
C12 C13 C20 O2 173.6(3) . . . . ?
C14 C13 C20 O2 -4.9(4) . . . . ?
C12 C13 C20 O1 -6.4(3) . . . . ?
C14 C13 C20 O1 175.1(2) . . . . ?
C20 O1 C21 C22 -89.2(3) . . . . ?
O3 S1 C23 C24 -25.1(2) . . . . ?
O4 S1 C23 C24 -156.39(19) . . . . ?
N1 S1 C23 C24 89.4(2) . . . . ?
O3 S1 C23 C28 156.55(19) . . . . ?
O4 S1 C23 C28 25.3(2) . . . . ?
N1 S1 C23 C28 -89.0(2) . . . . ?
C28 C23 C24 C25 0.6(4) . . . . ?
S1 C23 C24 C25 -177.71(19) . . . . ?
C23 C24 C25 C26 -0.7(4) . . . . ?
C24 C25 C26 C27 0.0(4) . . . . ?
C24 C25 C26 C29 179.5(2) . . . . ?
C25 C26 C27 C28 0.8(4) . . . . ?
C29 C26 C27 C28 -178.7(2) . . . . ?
C26 C27 C28 C23 -0.9(4) . . . . ?
C24 C23 C28 C27 0.2(4) . . . . ?
S1 C23 C28 C27 178.48(19) . . . . ?
